data_4333708
loop_
_publ_author_name
'Keith Izod'
'James M. Watson'
'William Clegg'
'Ross W. Harrington'

_publ_section_title
;
 Phosphido-Borane and Phosphido-Bis(Borane) Complexes of the Alkali
 Metals, a Comparative Study
;
_journal_name_full 'Inorganic Chemistry'
_journal_page_first 1466
_journal_page_last 1475
_journal_paper_doi 10.1021/ic302205b
_journal_volume 52
_journal_year 2013
_chemical_formula_moiety 'C22 H50 B K N3 P Si2'
_chemical_formula_sum 'C22 H50 B K N3 P Si2'
_chemical_formula_weight 493.71
_chemical_name_systematic
;
 ?
;
_space_group_IT_number 2
_symmetry_cell_setting triclinic
_symmetry_space_group_name_Hall '-P 1'
_symmetry_space_group_name_H-M 'P -1'
_atom_sites_solution_hydrogens mixed
_atom_sites_solution_primary direct
_atom_sites_solution_secondary difmap
_audit_creation_method SHELXL-97
_cell_angle_alpha 105.817(7)
_cell_angle_beta 107.826(6)
_cell_angle_gamma 100.218(7)
_cell_formula_units_Z 2
_cell_length_a 9.8704(7)
_cell_length_b 13.1887(10)
_cell_length_c 13.5125(10)
_cell_measurement_reflns_used 7668
_cell_measurement_temperature 150(2)
_cell_measurement_theta_max 28.55
_cell_measurement_theta_min 3.08
_cell_volume 1544.5(2)
_computing_cell_refinement
;
CrysAlisPro, Oxford Diffraction Ltd.,
Version 1.171.34.44 (release 25-10-2010 CrysAlis171 .NET)
(compiled Oct 25 2010,18:11:34)
;
_computing_data_collection
;
CrysAlisPro, Oxford Diffraction Ltd.,
Version 1.171.34.44 (release 25-10-2010 CrysAlis171 .NET)
(compiled Oct 25 2010,18:11:34)
;
_computing_data_reduction
;
CrysAlisPro, Oxford Diffraction Ltd.,
Version 1.171.34.44 (release 25-10-2010 CrysAlis171 .NET)
(compiled Oct 25 2010,18:11:34)
;
_computing_molecular_graphics 'Bruker SHELXTL'
_computing_publication_material 'Bruker SHELXTL and local programs'
_computing_structure_refinement 'Bruker SHELXTL'
_computing_structure_solution 'Bruker SHELXTL'
_diffrn_ambient_temperature 150(2)
_diffrn_detector_area_resol_mean 10.3968
_diffrn_measured_fraction_theta_full 0.980
_diffrn_measured_fraction_theta_max 0.980
_diffrn_measurement_device_type 'Oxford Diffraction Gemini A Ultra diffractometer'
_diffrn_measurement_method '\w scans'
_diffrn_radiation_monochromator none
_diffrn_radiation_source 'sealed tube with Enhance optics'
_diffrn_radiation_type MoK\a
_diffrn_radiation_wavelength 0.71073
_diffrn_reflns_av_R_equivalents 0.0489
_diffrn_reflns_av_sigmaI/netI 0.0512
_diffrn_reflns_limit_h_max 12
_diffrn_reflns_limit_h_min -11
_diffrn_reflns_limit_k_max 16
_diffrn_reflns_limit_k_min -15
_diffrn_reflns_limit_l_max 16
_diffrn_reflns_limit_l_min -16
_diffrn_reflns_number 14729
_diffrn_reflns_theta_full 26.00
_diffrn_reflns_theta_max 26.00
_diffrn_reflns_theta_min 3.08
_exptl_absorpt_coefficient_mu 0.315
_exptl_absorpt_correction_T_max 0.957
_exptl_absorpt_correction_T_min 0.871
_exptl_absorpt_correction_type multi-scan
_exptl_absorpt_process_details
;
CrysAlisPro, Oxford Diffraction Ltd.,
Version 1.171.34.44 (release 25-10-2010 CrysAlis171 .NET)
(compiled Oct 25 2010,18:11:34)
empirical absorption correction using spherical harmonics,
 implemented in SCALE3 ABSPACK scaling algorithm.
;
_exptl_crystal_colour yellow
_exptl_crystal_density_diffrn 1.062
_exptl_crystal_description block
_exptl_crystal_F_000 540
_exptl_crystal_size_max 0.45
_exptl_crystal_size_mid 0.18
_exptl_crystal_size_min 0.14
_refine_diff_density_max 0.640
_refine_diff_density_min -0.454
_refine_diff_density_rms 0.072
_refine_ls_extinction_method none
_refine_ls_goodness_of_fit_ref 1.071
_refine_ls_hydrogen_treatment mixed
_refine_ls_matrix_type full
_refine_ls_number_parameters 294
_refine_ls_number_reflns 5946
_refine_ls_number_restraints 0
_refine_ls_restrained_S_all 1.071
_refine_ls_R_factor_all 0.0661
_refine_ls_R_factor_gt 0.0533
_refine_ls_shift/su_max 0.001
_refine_ls_shift/su_mean 0.000
_refine_ls_structure_factor_coef Fsqd
_refine_ls_weighting_details 'calc w=1/[\s^2^(Fo^2^)+(0.0815P)^2^+0.3283P] where P=(Fo^2^+2Fc^2^)/3'
_refine_ls_weighting_scheme calc
_refine_ls_wR_factor_gt 0.1344
_refine_ls_wR_factor_ref 0.1498
_reflns_number_gt 4816
_reflns_number_total 5946
_reflns_threshold_expression I>2\s(I)
_cod_data_source_file ic302205b_si_001_4.cif
_cod_data_source_block ki493_compound_15
_cod_depositor_comments
;

2021-05-16
Z value and formula fixed to values more according to usual
chemical conventions.                 miguel
;
_cod_original_formula_sum 'C44 H100 B2 K2 N6 P2 Si4'
_cod_original_formula_weight 987.42
_cod_original_formula_moiety 'C44 H100 B2 K2 N6 P2 Si4'
_cod_original_formula_units_Z 1
_cod_database_code 4333708

loop_
_symmetry_equiv_pos_as_xyz
'x, y, z'
'-x, -y, -z'

loop_
_atom_site_label
_atom_site_type_symbol
_atom_site_fract_x
_atom_site_fract_y
_atom_site_fract_z
_atom_site_U_iso_or_equiv
_atom_site_adp_type
_atom_site_occupancy
_atom_site_symmetry_multiplicity
_atom_site_calc_flag
_atom_site_refinement_flags
P P 0.68328(6) 0.72478(4) 0.76428(4) 0.02664(17) Uani 1 1 d .
B B 0.5440(3) 0.5758(2) 0.6915(2) 0.0348(6) Uani 1 1 d .
H1A H 0.468(3) 0.5750(19) 0.612(2) 0.033(6) Uiso 1 1 d .
H1B H 0.611(3) 0.522(2) 0.669(2) 0.053(8) Uiso 1 1 d .
H1C H 0.483(3) 0.544(2) 0.741(2) 0.061(9) Uiso 1 1 d .
Si1 Si 0.97803(7) 0.71312(6) 0.91428(5) 0.03678(19) Uani 1 1 d .
Si2 Si 0.70627(7) 0.70451(5) 1.00064(5) 0.03290(19) Uani 1 1 d .
C1 C 0.8007(2) 0.74776(18) 0.91110(17) 0.0285(5) Uani 1 1 d .
H1 H 0.8342 0.8297 0.9459 0.034 Uiso 1 1 calc R
C2 C 0.9460(3) 0.5702(2) 0.8225(2) 0.0568(8) Uani 1 1 d .
H2A H 1.0416 0.5554 0.8293 0.085 Uiso 1 1 calc R
H2B H 0.8914 0.5618 0.7453 0.085 Uiso 1 1 calc R
H2C H 0.8880 0.5182 0.8444 0.085 Uiso 1 1 calc R
C3 C 1.0836(3) 0.8117(3) 0.8694(2) 0.0564(8) Uani 1 1 d .
H3A H 1.1113 0.8863 0.9227 0.085 Uiso 1 1 calc R
H3B H 1.0215 0.8088 0.7959 0.085 Uiso 1 1 calc R
H3C H 1.1736 0.7918 0.8659 0.085 Uiso 1 1 calc R
C4 C 1.1007(3) 0.7288(3) 1.0571(2) 0.0527(7) Uani 1 1 d .
H4A H 1.1238 0.8045 1.1069 0.079 Uiso 1 1 calc R
H4B H 1.1930 0.7121 1.0552 0.079 Uiso 1 1 calc R
H4C H 1.0497 0.6780 1.0840 0.079 Uiso 1 1 calc R
C5 C 0.5149(3) 0.7191(2) 0.9683(2) 0.0434(6) Uani 1 1 d .
H5A H 0.4520 0.6710 0.8922 0.065 Uiso 1 1 calc R
H5B H 0.5179 0.7956 0.9759 0.065 Uiso 1 1 calc R
H5C H 0.4740 0.6984 1.0199 0.065 Uiso 1 1 calc R
C6 C 0.8167(3) 0.7991(2) 1.1481(2) 0.0485(7) Uani 1 1 d .
H6A H 0.7592 0.7900 1.1943 0.073 Uiso 1 1 calc R
H6B H 0.8384 0.8754 1.1506 0.073 Uiso 1 1 calc R
H6C H 0.9100 0.7811 1.1760 0.073 Uiso 1 1 calc R
C7 C 0.6987(3) 0.5608(2) 0.9942(2) 0.0495(7) Uani 1 1 d .
H7A H 0.6356 0.5099 0.9191 0.074 Uiso 1 1 calc R
H7B H 0.6573 0.5444 1.0473 0.074 Uiso 1 1 calc R
H7C H 0.7991 0.5522 1.0128 0.074 Uiso 1 1 calc R
C8 C 0.5735(2) 0.82191(18) 0.78152(17) 0.0284(5) Uani 1 1 d .
C9 C 0.4278(3) 0.7980(2) 0.7100(2) 0.0455(6) Uani 1 1 d .
H9 H 0.3804 0.7268 0.6552 0.055 Uiso 1 1 calc R
C10 C 0.3501(3) 0.8752(3) 0.7167(3) 0.0597(8) Uani 1 1 d .
H10 H 0.2503 0.8561 0.6667 0.072 Uiso 1 1 calc R
C11 C 0.4138(3) 0.9785(2) 0.7936(2) 0.0515(7) Uani 1 1 d .
H11 H 0.3593 1.0310 0.7975 0.062 Uiso 1 1 calc R
C12 C 0.5578(3) 1.0052(2) 0.8654(2) 0.0508(7) Uani 1 1 d .
H12 H 0.6036 1.0764 0.9204 0.061 Uiso 1 1 calc R
C13 C 0.6365(3) 0.9281(2) 0.8577(2) 0.0442(6) Uani 1 1 d .
H13 H 0.7372 0.9488 0.9065 0.053 Uiso 1 1 calc R
K K 0.62142(5) 0.64954(4) 0.49882(4) 0.03125(16) Uani 1 1 d .
N1 N 0.8805(2) 0.67595(17) 0.44827(17) 0.0401(5) Uani 1 1 d .
N2 N 0.7855(2) 0.87538(15) 0.54799(15) 0.0304(4) Uani 1 1 d .
N3 N 0.4682(2) 0.76467(16) 0.37957(16) 0.0334(4) Uani 1 1 d .
C14 C 0.8707(4) 0.6014(3) 0.3432(3) 0.0653(9) Uani 1 1 d .
H14A H 0.8089 0.6195 0.2821 0.098 Uiso 1 1 calc R
H14B H 0.8262 0.5256 0.3352 0.098 Uiso 1 1 calc R
H14C H 0.9704 0.6088 0.3414 0.098 Uiso 1 1 calc R
C15 C 0.9642(4) 0.6445(2) 0.5388(3) 0.0645(9) Uani 1 1 d .
H15A H 0.9163 0.5681 0.5268 0.097 Uiso 1 1 calc R
H15B H 0.9668 0.6927 0.6093 0.097 Uiso 1 1 calc R
H15C H 1.0658 0.6517 0.5412 0.097 Uiso 1 1 calc R
C16 C 0.9491(3) 0.7898(2) 0.4619(2) 0.0401(6) Uani 1 1 d .
H16A H 0.9012 0.8028 0.3924 0.048 Uiso 1 1 calc R
H16B H 1.0552 0.7991 0.4737 0.048 Uiso 1 1 calc R
C17 C 0.9379(3) 0.87553(19) 0.55707(19) 0.0354(5) Uani 1 1 d .
H17A H 0.9888 0.8639 0.6268 0.042 Uiso 1 1 calc R
H17B H 0.9916 0.9490 0.5625 0.042 Uiso 1 1 calc R
C18 C 0.7915(3) 0.94847(19) 0.6538(2) 0.0399(6) Uani 1 1 d .
H18A H 0.6903 0.9468 0.6502 0.060 Uiso 1 1 calc R
H18B H 0.8471 1.0237 0.6682 0.060 Uiso 1 1 calc R
H18C H 0.8409 0.9237 0.7138 0.060 Uiso 1 1 calc R
C19 C 0.7103(3) 0.91096(19) 0.4572(2) 0.0356(5) Uani 1 1 d .
H19A H 0.7323 0.8760 0.3914 0.043 Uiso 1 1 calc R
H19B H 0.7504 0.9916 0.4796 0.043 Uiso 1 1 calc R
C20 C 0.5430(3) 0.88191(19) 0.4257(2) 0.0364(5) Uani 1 1 d .
H20A H 0.5218 0.9147 0.4925 0.044 Uiso 1 1 calc R
H20B H 0.5007 0.9157 0.3707 0.044 Uiso 1 1 calc R
C21 C 0.3151(3) 0.7460(3) 0.3737(3) 0.0542(7) Uani 1 1 d .
H21A H 0.3147 0.7776 0.4482 0.081 Uiso 1 1 calc R
H21B H 0.2658 0.6668 0.3440 0.081 Uiso 1 1 calc R
H21C H 0.2622 0.7810 0.3250 0.081 Uiso 1 1 calc R
C22 C 0.4691(3) 0.7152(2) 0.2695(2) 0.0478(7) Uani 1 1 d .
H22A H 0.5709 0.7165 0.2752 0.072 Uiso 1 1 calc R
H22B H 0.4309 0.7568 0.2226 0.072 Uiso 1 1 calc R
H22C H 0.4061 0.6389 0.2364 0.072 Uiso 1 1 calc R

loop_
_atom_site_aniso_label
_atom_site_aniso_U_11
_atom_site_aniso_U_22
_atom_site_aniso_U_33
_atom_site_aniso_U_23
_atom_site_aniso_U_13
_atom_site_aniso_U_12
P 0.0283(3) 0.0272(3) 0.0216(3) 0.0069(2) 0.0093(2) 0.0036(2)
B 0.0364(14) 0.0262(13) 0.0321(15) 0.0053(10) 0.0094(12) 0.0001(11)
Si1 0.0306(4) 0.0480(4) 0.0296(4) 0.0111(3) 0.0105(3) 0.0109(3)
Si2 0.0388(4) 0.0368(4) 0.0253(3) 0.0113(3) 0.0157(3) 0.0087(3)
C1 0.0288(11) 0.0316(11) 0.0221(11) 0.0070(9) 0.0098(9) 0.0047(9)
C2 0.0520(17) 0.0598(18) 0.0545(18) 0.0074(14) 0.0191(14) 0.0274(15)
C3 0.0353(14) 0.084(2) 0.0479(17) 0.0275(15) 0.0167(12) 0.0039(14)
C4 0.0388(15) 0.080(2) 0.0382(15) 0.0232(14) 0.0089(12) 0.0210(14)
C5 0.0436(14) 0.0571(16) 0.0393(14) 0.0198(12) 0.0252(12) 0.0153(13)
C6 0.0552(17) 0.0581(17) 0.0277(13) 0.0100(11) 0.0181(12) 0.0088(14)
C7 0.0597(17) 0.0423(15) 0.0513(17) 0.0207(12) 0.0258(14) 0.0096(13)
C8 0.0301(11) 0.0335(12) 0.0253(11) 0.0138(9) 0.0137(9) 0.0061(9)
C9 0.0378(14) 0.0405(14) 0.0464(15) 0.0094(11) 0.0064(11) 0.0091(11)
C10 0.0363(15) 0.0622(19) 0.068(2) 0.0194(16) 0.0047(14) 0.0171(14)
C11 0.0510(17) 0.0526(17) 0.0644(19) 0.0260(14) 0.0277(14) 0.0268(14)
C12 0.0574(17) 0.0390(14) 0.0493(16) 0.0063(12) 0.0175(13) 0.0166(13)
C13 0.0380(14) 0.0400(14) 0.0431(15) 0.0046(11) 0.0080(11) 0.0120(11)
K 0.0366(3) 0.0265(3) 0.0282(3) 0.0089(2) 0.0139(2) 0.0012(2)
N1 0.0393(11) 0.0411(12) 0.0388(12) 0.0099(9) 0.0170(9) 0.0108(9)
N2 0.0328(10) 0.0284(9) 0.0298(10) 0.0116(8) 0.0130(8) 0.0038(8)
N3 0.0304(10) 0.0347(10) 0.0338(11) 0.0095(8) 0.0131(8) 0.0081(8)
C14 0.0592(19) 0.064(2) 0.061(2) -0.0021(15) 0.0313(16) 0.0111(16)
C15 0.081(2) 0.0427(16) 0.065(2) 0.0193(14) 0.0186(17) 0.0206(16)
C16 0.0345(13) 0.0502(15) 0.0412(14) 0.0201(12) 0.0187(11) 0.0108(11)
C17 0.0308(12) 0.0351(12) 0.0369(13) 0.0159(10) 0.0096(10) 0.0018(10)
C18 0.0516(15) 0.0294(12) 0.0345(13) 0.0078(10) 0.0166(11) 0.0063(11)
C19 0.0374(13) 0.0324(12) 0.0389(13) 0.0183(10) 0.0138(10) 0.0058(10)
C20 0.0398(13) 0.0336(12) 0.0367(13) 0.0120(10) 0.0137(11) 0.0140(10)
C21 0.0338(14) 0.0632(18) 0.0605(18) 0.0166(15) 0.0190(13) 0.0072(13)
C22 0.0490(16) 0.0488(15) 0.0377(15) 0.0073(12) 0.0142(12) 0.0112(13)

loop_
_atom_type_symbol
_atom_type_description
_atom_type_scat_dispersion_real
_atom_type_scat_dispersion_imag
_atom_type_scat_source
C C 0.0033 0.0016 'International Tables Vol C Tables 4.2.6.8 and 6.1.1.4'
H H 0.0000 0.0000 'International Tables Vol C Tables 4.2.6.8 and 6.1.1.4'
N N 0.0061 0.0033 'International Tables Vol C Tables 4.2.6.8 and 6.1.1.4'
K K 0.2009 0.2494 'International Tables Vol C Tables 4.2.6.8 and 6.1.1.4'
Si Si 0.0817 0.0704 'International Tables Vol C Tables 4.2.6.8 and 6.1.1.4'
P P 0.1023 0.0942 'International Tables Vol C Tables 4.2.6.8 and 6.1.1.4'
B B 0.0013 0.0007 'International Tables Vol C Tables 4.2.6.8 and 6.1.1.4'

loop_
_geom_angle_atom_site_label_1
_geom_angle_atom_site_label_2
_geom_angle_atom_site_label_3
_geom_angle
_geom_angle_site_symmetry_1
_geom_angle_site_symmetry_3
B P C1 111.20(11) . .
B P C8 107.46(12) . .
B P K 72.11(9) . .
C1 P C8 102.57(10) . .
C1 P K 151.87(7) . .
C8 P K 102.79(7) . .
P B H1A 105.8(12) . .
P B H1B 105.2(15) . .
P B H1C 117.5(15) . .
H1A B H1B 105.4(19) . .
H1A B H1C 112(2) . .
H1B B H1C 110(2) . .
C1 Si1 C2 112.73(12) . .
C1 Si1 C3 108.41(13) . .
C1 Si1 C4 112.27(12) . .
C2 Si1 C3 109.18(15) . .
C2 Si1 C4 107.43(14) . .
C3 Si1 C4 106.62(14) . .
C1 Si2 C5 113.70(11) . .
C1 Si2 C6 107.46(11) . .
C1 Si2 C7 112.51(12) . .
C5 Si2 C6 105.99(13) . .
C5 Si2 C7 108.49(13) . .
C6 Si2 C7 108.35(13) . .
P C1 Si1 108.91(11) . .
P C1 Si2 118.12(12) . .
P C1 H1 102.7 . .
Si1 C1 Si2 118.72(12) . .
Si1 C1 H1 102.7 . .
Si2 C1 H1 102.7 . .
Si1 C2 H2A 109.5 . .
Si1 C2 H2B 109.5 . .
Si1 C2 H2C 109.5 . .
H2A C2 H2B 109.5 . .
H2A C2 H2C 109.5 . .
H2B C2 H2C 109.5 . .
Si1 C3 H3A 109.5 . .
Si1 C3 H3B 109.5 . .
Si1 C3 H3C 109.5 . .
H3A C3 H3B 109.5 . .
H3A C3 H3C 109.5 . .
H3B C3 H3C 109.5 . .
Si1 C4 H4A 109.5 . .
Si1 C4 H4B 109.5 . .
Si1 C4 H4C 109.5 . .
H4A C4 H4B 109.5 . .
H4A C4 H4C 109.5 . .
H4B C4 H4C 109.5 . .
Si2 C5 H5A 109.5 . .
Si2 C5 H5B 109.5 . .
Si2 C5 H5C 109.5 . .
H5A C5 H5B 109.5 . .
H5A C5 H5C 109.5 . .
H5B C5 H5C 109.5 . .
Si2 C6 H6A 109.5 . .
Si2 C6 H6B 109.5 . .
Si2 C6 H6C 109.5 . .
H6A C6 H6B 109.5 . .
H6A C6 H6C 109.5 . .
H6B C6 H6C 109.5 . .
Si2 C7 H7A 109.5 . .
Si2 C7 H7B 109.5 . .
Si2 C7 H7C 109.5 . .
H7A C7 H7B 109.5 . .
H7A C7 H7C 109.5 . .
H7B C7 H7C 109.5 . .
P C8 C9 121.70(18) . .
P C8 C13 121.79(18) . .
C9 C8 C13 116.1(2) . .
C8 C9 H9 119.3 . .
C8 C9 C10 121.5(2) . .
H9 C9 C10 119.3 . .
C9 C10 H10 119.4 . .
C9 C10 C11 121.3(3) . .
H10 C10 C11 119.4 . .
C10 C11 H11 120.6 . .
C10 C11 C12 118.8(3) . .
H11 C11 C12 120.6 . .
C11 C12 H12 120.1 . .
C11 C12 C13 119.9(3) . .
H12 C12 C13 120.1 . .
C8 C13 C12 122.4(2) . .
C8 C13 H13 118.8 . .
C12 C13 H13 118.8 . .
P K H1A 48.4(5) . .
P K H1A 115.1(5) . 2_666
P K H1B 126.2(6) . 2_666
P K N1 114.66(4) . .
P K N2 85.64(4) . .
P K N3 117.12(4) . .
H1A K H1A 78.1(8) . 2_666
H1A K H1B 77.9(8) . 2_666
H1A K H1B 36.9(8) 2_666 2_666
H1A K N1 149.1(5) . .
H1A K N1 92.0(5) 2_666 .
H1A K N2 127.5(5) . .
H1A K N2 154.2(5) 2_666 .
H1A K N3 110.3(5) . .
H1A K N3 113.7(5) 2_666 .
H1B K N1 111.2(6) 2_666 .
H1B K N2 140.6(6) 2_666 .
H1B K N3 79.1(6) 2_666 .
N1 K N2 64.24(6) . .
N1 K N3 100.55(6) . .
N2 K N3 64.55(5) . .
K N1 C14 117.12(17) . .
K N1 C15 94.06(18) . .
K N1 C16 113.61(14) . .
C14 N1 C15 109.5(2) . .
C14 N1 C16 110.0(2) . .
C15 N1 C16 111.5(2) . .
K N2 C17 107.12(13) . .
K N2 C18 111.28(13) . .
K N2 C19 107.82(13) . .
C17 N2 C18 108.49(18) . .
C17 N2 C19 112.10(18) . .
C18 N2 C19 110.03(19) . .
K N3 C20 111.90(14) . .
K N3 C21 111.81(16) . .
K N3 C22 102.18(15) . .
C20 N3 C21 109.8(2) . .
C20 N3 C22 111.5(2) . .
C21 N3 C22 109.5(2) . .
N1 C14 H14A 109.5 . .
N1 C14 H14B 109.5 . .
N1 C14 H14C 109.5 . .
H14A C14 H14B 109.5 . .
H14A C14 H14C 109.5 . .
H14B C14 H14C 109.5 . .
N1 C15 H15A 109.5 . .
N1 C15 H15B 109.5 . .
N1 C15 H15C 109.5 . .
H15A C15 H15B 109.5 . .
H15A C15 H15C 109.5 . .
H15B C15 H15C 109.5 . .
N1 C16 H16A 108.7 . .
N1 C16 H16B 108.7 . .
N1 C16 C17 114.2(2) . .
H16A C16 H16B 107.6 . .
H16A C16 C17 108.7 . .
H16B C16 C17 108.7 . .
N2 C17 C16 114.85(19) . .
N2 C17 H17A 108.6 . .
N2 C17 H17B 108.6 . .
C16 C17 H17A 108.6 . .
C16 C17 H17B 108.6 . .
H17A C17 H17B 107.5 . .
N2 C18 H18A 109.5 . .
N2 C18 H18B 109.5 . .
N2 C18 H18C 109.5 . .
H18A C18 H18B 109.5 . .
H18A C18 H18C 109.5 . .
H18B C18 H18C 109.5 . .
N2 C19 H19A 109.0 . .
N2 C19 H19B 109.0 . .
N2 C19 C20 112.77(19) . .
H19A C19 H19B 107.8 . .
H19A C19 C20 109.0 . .
H19B C19 C20 109.0 . .
N3 C20 C19 114.53(19) . .
N3 C20 H20A 108.6 . .
N3 C20 H20B 108.6 . .
C19 C20 H20A 108.6 . .
C19 C20 H20B 108.6 . .
H20A C20 H20B 107.6 . .
N3 C21 H21A 109.5 . .
N3 C21 H21B 109.5 . .
N3 C21 H21C 109.5 . .
H21A C21 H21B 109.5 . .
H21A C21 H21C 109.5 . .
H21B C21 H21C 109.5 . .
N3 C22 H22A 109.5 . .
N3 C22 H22B 109.5 . .
N3 C22 H22C 109.5 . .
H22A C22 H22B 109.5 . .
H22A C22 H22C 109.5 . .
H22B C22 H22C 109.5 . .

loop_
_geom_bond_atom_site_label_1
_geom_bond_atom_site_label_2
_geom_bond_distance
_geom_bond_site_symmetry_2
P B 1.969(3) .
P C1 1.874(2) .
P C8 1.831(2) .
P K 3.2754(8) .
B H1A 1.10(2) .
B H1B 1.10(3) .
B H1C 1.14(3) .
Si1 C1 1.877(2) .
Si1 C2 1.861(3) .
Si1 C3 1.866(3) .
Si1 C4 1.870(3) .
Si2 C1 1.880(2) .
Si2 C5 1.862(3) .
Si2 C6 1.883(3) .
Si2 C7 1.861(3) .
C1 H1 1.000 .
C2 H2A 0.980 .
C2 H2B 0.980 .
C2 H2C 0.980 .
C3 H3A 0.980 .
C3 H3B 0.980 .
C3 H3C 0.980 .
C4 H4A 0.980 .
C4 H4B 0.980 .
C4 H4C 0.980 .
C5 H5A 0.980 .
C5 H5B 0.980 .
C5 H5C 0.980 .
C6 H6A 0.980 .
C6 H6B 0.980 .
C6 H6C 0.980 .
C7 H7A 0.980 .
C7 H7B 0.980 .
C7 H7C 0.980 .
C8 C9 1.387(3) .
C8 C13 1.386(3) .
C9 H9 0.950 .
C9 C10 1.380(4) .
C10 H10 0.950 .
C10 C11 1.361(4) .
C11 H11 0.950 .
C11 C12 1.370(4) .
C12 H12 0.950 .
C12 C13 1.385(4) .
C13 H13 0.950 .
K H1A 2.71(2) .
K H1A 2.76(2) 2_666
K H1B 2.77(3) 2_666
K N1 2.830(2) .
K N2 2.9132(18) .
K N3 2.801(2) .
N1 C14 1.454(3) .
N1 C15 1.460(4) .
N1 C16 1.469(3) .
N2 C17 1.472(3) .
N2 C18 1.468(3) .
N2 C19 1.469(3) .
N3 C20 1.453(3) .
N3 C21 1.461(3) .
N3 C22 1.456(3) .
C14 H14A 0.980 .
C14 H14B 0.980 .
C14 H14C 0.980 .
C15 H15A 0.980 .
C15 H15B 0.980 .
C15 H15C 0.980 .
C16 H16A 0.990 .
C16 H16B 0.990 .
C16 C17 1.511(4) .
C17 H17A 0.990 .
C17 H17B 0.990 .
C18 H18A 0.980 .
C18 H18B 0.980 .
C18 H18C 0.980 .
C19 H19A 0.990 .
C19 H19B 0.990 .
C19 C20 1.520(3) .
C20 H20A 0.990 .
C20 H20B 0.990 .
C21 H21A 0.980 .
C21 H21B 0.980 .
C21 H21C 0.980 .
C22 H22A 0.980 .
C22 H22B 0.980 .
C22 H22C 0.980 .
